data_1502535
loop_
_publ_author_name
'Ghorai, Manas K.'
'Sahoo, Ashis K.'
'Kumar, Sarvesh'

_publ_section_title
;
 Synthetic route to chiral tetrahydroquinoxalines via ring-opening of
 activated aziridines.
;
_journal_issue 22
_journal_name_full 'Organic letters'
_journal_page_first 5972
_journal_page_last 5975
_journal_paper_doi 10.1021/ol2023906
_journal_volume 13
_journal_year 2011
_chemical_formula_sum 'C21 H20 N2 O2 S'
_chemical_formula_weight 364.45
_chemical_name_systematic
;
 ?
;
_space_group_IT_number 33
_symmetry_cell_setting orthorhombic
_symmetry_space_group_name_Hall 'P 2c -2n'
_symmetry_space_group_name_H-M 'P n a 21'
_atom_sites_solution_hydrogens geom
_atom_sites_solution_primary direct
_atom_sites_solution_secondary difmap
_audit_creation_method SHELXL-97
_cell_angle_alpha 90.000(5)
_cell_angle_beta 90.000(5)
_cell_angle_gamma 90.000(5)
_cell_formula_units_Z 4
_cell_length_a 17.577(5)
_cell_length_b 7.597(5)
_cell_length_c 13.745(5)
_cell_measurement_temperature 293(2)
_cell_volume 1835.4(15)
_computing_cell_refinement 'Bruker SMART'
_computing_data_collection 'Bruker SMART'
_computing_data_reduction 'Bruker SAINT'
_computing_molecular_graphics 'Bruker SHELXTL'
_computing_publication_material 'Bruker SHELXTL'
_computing_structure_refinement 'SHELXL-97 (Sheldrick, 1997)'
_computing_structure_solution 'Bruker SHELXTL'
_diffrn_ambient_temperature 293(2)
_diffrn_measured_fraction_theta_full 0.999
_diffrn_measured_fraction_theta_max 0.999
_diffrn_radiation_monochromator graphite
_diffrn_radiation_source 'fine-focus sealed tube'
_diffrn_radiation_type MoK\a
_diffrn_radiation_wavelength 0.71073
_diffrn_reflns_av_R_equivalents 0.0639
_diffrn_reflns_av_sigmaI/netI 0.0717
_diffrn_reflns_limit_h_max 12
_diffrn_reflns_limit_h_min -21
_diffrn_reflns_limit_k_max 8
_diffrn_reflns_limit_k_min -9
_diffrn_reflns_limit_l_max 16
_diffrn_reflns_limit_l_min -16
_diffrn_reflns_number 9493
_diffrn_reflns_theta_full 26.00
_diffrn_reflns_theta_max 26.00
_diffrn_reflns_theta_min 2.75
_exptl_absorpt_coefficient_mu 0.194
_exptl_absorpt_correction_T_max 0.9809
_exptl_absorpt_correction_T_min 0.9604
_exptl_crystal_colour colourless
_exptl_crystal_density_diffrn 1.319
_exptl_crystal_density_method 'not measured'
_exptl_crystal_description block
_exptl_crystal_F_000 768
_exptl_crystal_size_max 0.21
_exptl_crystal_size_mid 0.14
_exptl_crystal_size_min 0.10
_refine_diff_density_max 0.476
_refine_diff_density_min -0.352
_refine_diff_density_rms 0.079
_refine_ls_abs_structure_details 'Flack H D (1983), Acta Cryst. A39, 876-881'
_refine_ls_abs_structure_Flack 0.05(9)
_refine_ls_extinction_method none
_refine_ls_goodness_of_fit_ref 1.096
_refine_ls_hydrogen_treatment mixed
_refine_ls_matrix_type full
_refine_ls_number_parameters 239
_refine_ls_number_reflns 3556
_refine_ls_number_restraints 1
_refine_ls_restrained_S_all 1.096
_refine_ls_R_factor_all 0.0576
_refine_ls_R_factor_gt 0.0491
_refine_ls_shift/su_max 0.000
_refine_ls_shift/su_mean 0.000
_refine_ls_structure_factor_coef Fsqd
_refine_ls_weighting_details 'calc w=1/[\s^2^(Fo^2^)+(0.0596P)^2^+0.0000P] where P=(Fo^2^+2Fc^2^)/3'
_refine_ls_weighting_scheme calc
_refine_ls_wR_factor_gt 0.1120
_refine_ls_wR_factor_ref 0.1183
_reflns_number_gt 3190
_reflns_number_total 3556
_reflns_threshold_expression >2sigma(I)
_cod_data_source_file ol2023906_si_002.cif
_cod_data_source_block 4a
_cod_depositor_comments
;
The following automatic conversions were performed:

'_symmetry_cell_setting' value 'Orthorhombic' changed to
'orthorhombic' according to
/home/saulius/struct/CIF-dictionaries/cif_core.dic dictionary named
'cif_core.dic' version 2.4.1 from 2010-06-29.

Automatic conversion script
Id: cif_fix_values 1715 2011-07-08 13:25:40Z adriana 
;
_cod_original_sg_symbol_H-M 'Pna2(1) '
_cod_database_code 1502535

loop_
_symmetry_equiv_pos_as_xyz
'x, y, z'
'-x, -y, z+1/2'
'-x+1/2, y+1/2, z+1/2'
'x+1/2, -y+1/2, z'

loop_
_atom_site_label
_atom_site_type_symbol
_atom_site_fract_x
_atom_site_fract_y
_atom_site_fract_z
_atom_site_U_iso_or_equiv
_atom_site_adp_type
_atom_site_occupancy
_atom_site_symmetry_multiplicity
_atom_site_calc_flag
_atom_site_refinement_flags
C1 C 0.61196(16) -0.3499(4) 0.9028(2) 0.0262(6) Uani 1 1 d .
H1 H 0.6161 -0.2606 0.9488 0.031 Uiso 1 1 calc R
C2 C 0.55528(18) -0.4771(4) 0.9124(2) 0.0310(7) Uani 1 1 d .
H2 H 0.5218 -0.4725 0.9647 0.037 Uiso 1 1 calc R
C3 C 0.54883(17) -0.6098(4) 0.8442(2) 0.0298(7) Uani 1 1 d .
H3 H 0.5110 -0.6946 0.8505 0.036 Uiso 1 1 calc R
C4 C 0.59828(18) -0.6163(4) 0.7675(2) 0.0282(7) Uani 1 1 d .
H4 H 0.5938 -0.7058 0.7217 0.034 Uiso 1 1 calc R
C5 C 0.65542(15) -0.4899(3) 0.7572(2) 0.0231(6) Uani 1 1 d .
H5 H 0.6888 -0.4957 0.7049 0.028 Uiso 1 1 calc R
C6 C 0.66230(15) -0.3559(4) 0.8251(2) 0.0197(6) Uani 1 1 d .
C7 C 0.72243(16) -0.2160(4) 0.8108(2) 0.0202(6) Uani 1 1 d .
H7 H 0.7612 -0.2598 0.7656 0.024 Uiso 1 1 calc R
C8 C 0.68606(16) -0.0494(4) 0.7683(2) 0.0213(6) Uani 1 1 d .
H8A H 0.6637 -0.0770 0.7056 0.026 Uiso 1 1 calc R
H8B H 0.6455 -0.0102 0.8110 0.026 Uiso 1 1 calc R
C9 C 0.78908(16) 0.1246(3) 0.84036(19) 0.0187(6) Uani 1 1 d .
C10 C 0.79721(16) -0.0097(3) 0.9090(2) 0.0206(6) Uani 1 1 d .
C11 C 0.84300(15) 0.0237(4) 0.9908(2) 0.0234(6) Uani 1 1 d .
H11 H 0.8494 -0.0640 1.0373 0.028 Uiso 1 1 calc R
C12 C 0.87839(16) 0.1826(4) 1.0034(2) 0.0263(7) Uani 1 1 d .
H12 H 0.9092 0.2003 1.0575 0.032 Uiso 1 1 calc R
C13 C 0.86881(16) 0.3176(4) 0.9366(2) 0.0264(6) Uani 1 1 d .
H13 H 0.8925 0.4258 0.9458 0.032 Uiso 1 1 calc R
C14 C 0.82316(16) 0.2884(4) 0.8553(2) 0.0226(6) Uani 1 1 d .
H14 H 0.8153 0.3786 0.8107 0.027 Uiso 1 1 calc R
C16 C 0.90789(16) -0.0727(4) 0.6849(2) 0.0233(6) Uani 1 1 d .
H16 H 0.9217 0.0218 0.7241 0.028 Uiso 1 1 calc R
C17 C 0.95352(17) -0.2209(4) 0.6798(2) 0.0270(7) Uani 1 1 d .
H17 H 0.9980 -0.2258 0.7163 0.032 Uiso 1 1 calc R
C18 C 0.93389(16) -0.3621(4) 0.6210(2) 0.0251(7) Uani 1 1 d .
C19 C 0.86713(16) -0.3535(4) 0.5669(2) 0.0235(6) Uani 1 1 d .
H19 H 0.8536 -0.4478 0.5274 0.028 Uiso 1 1 calc R
C20 C 0.82046(16) -0.2067(4) 0.5710(2) 0.0226(6) Uani 1 1 d .
H20 H 0.7760 -0.2018 0.5344 0.027 Uiso 1 1 calc R
C21 C 0.98308(17) -0.5249(4) 0.6177(3) 0.0372(8) Uani 1 1 d .
H21A H 0.9610 -0.6092 0.5741 0.056 Uiso 1 1 calc R
H21B H 0.9865 -0.5749 0.6817 0.056 Uiso 1 1 calc R
H21C H 1.0331 -0.4940 0.5953 0.056 Uiso 1 1 calc R
CX15 C 0.84095(15) -0.0668(4) 0.63054(19) 0.0203(6) Uani 1 1 d .
N1 N 0.75844(14) -0.1665(3) 0.90144(17) 0.0234(5) Uani 1 1 d .
N2 N 0.74198(13) 0.0945(3) 0.75626(16) 0.0188(5) Uani 1 1 d .
O1 O 0.71752(11) 0.0987(2) 0.57918(14) 0.0223(5) Uani 1 1 d .
O2 O 0.82425(10) 0.2714(2) 0.64631(16) 0.0244(4) Uani 1 1 d .
S1 S 0.77985(4) 0.11391(8) 0.64621(5) 0.01987(17) Uani 1 1 d .
H1N1 H 0.7687(19) -0.242(5) 0.936(3) 0.032(10) Uiso 1 1 d .

loop_
_atom_site_aniso_label
_atom_site_aniso_U_11
_atom_site_aniso_U_22
_atom_site_aniso_U_33
_atom_site_aniso_U_23
_atom_site_aniso_U_13
_atom_site_aniso_U_12
C1 0.0261(16) 0.0314(16) 0.0210(14) -0.0004(13) -0.0022(13) -0.0041(13)
C2 0.0239(16) 0.0445(18) 0.0247(16) 0.0128(14) 0.0012(13) -0.0038(14)
C3 0.0209(15) 0.0291(16) 0.0395(19) 0.0130(14) -0.0098(14) -0.0088(12)
C4 0.0271(16) 0.0218(15) 0.0357(19) -0.0019(13) -0.0092(14) -0.0006(12)
C5 0.0191(14) 0.0239(14) 0.0262(15) 0.0028(13) -0.0031(13) 0.0008(12)
C6 0.0174(14) 0.0229(15) 0.0187(13) 0.0041(11) -0.0041(12) -0.0007(11)
C7 0.0221(14) 0.0211(15) 0.0173(13) 0.0004(11) 0.0013(11) -0.0028(12)
C8 0.0187(14) 0.0250(14) 0.0202(14) 0.0005(11) -0.0022(11) -0.0018(12)
C9 0.0199(14) 0.0225(14) 0.0138(13) -0.0008(11) 0.0016(11) 0.0014(11)
C10 0.0185(13) 0.0226(15) 0.0206(14) -0.0022(11) 0.0040(12) 0.0015(11)
C11 0.0189(14) 0.0331(16) 0.0183(14) -0.0022(13) -0.0002(12) 0.0024(13)
C12 0.0218(14) 0.0370(17) 0.0200(14) -0.0091(13) -0.0020(12) -0.0005(14)
C13 0.0230(15) 0.0295(15) 0.0268(15) -0.0112(13) 0.0024(13) -0.0018(13)
C14 0.0229(15) 0.0215(15) 0.0235(15) -0.0017(12) 0.0029(12) 0.0010(12)
C16 0.0208(14) 0.0273(15) 0.0217(14) 0.0002(11) -0.0011(12) -0.0042(12)
C17 0.0169(14) 0.0360(16) 0.0283(15) 0.0018(13) -0.0021(12) -0.0025(13)
C18 0.0209(14) 0.0234(15) 0.0308(18) 0.0049(12) 0.0036(12) -0.0004(11)
C19 0.0207(14) 0.0222(14) 0.0276(15) -0.0011(12) 0.0029(13) -0.0048(12)
C20 0.0203(14) 0.0245(14) 0.0229(14) 0.0046(12) -0.0010(12) -0.0017(12)
C21 0.0233(16) 0.0296(16) 0.059(2) 0.0020(15) 0.0026(15) -0.0008(14)
CX15 0.0200(13) 0.0238(13) 0.0171(14) 0.0046(11) 0.0002(11) -0.0034(11)
N1 0.0281(14) 0.0230(13) 0.0191(12) 0.0071(11) -0.0069(11) -0.0058(11)
N2 0.0200(11) 0.0182(11) 0.0181(12) 0.0007(9) 0.0001(10) -0.0042(9)
O1 0.0256(11) 0.0224(11) 0.0190(11) 0.0040(8) -0.0047(9) 0.0023(9)
O2 0.0303(10) 0.0204(9) 0.0224(9) 0.0016(9) 0.0013(10) -0.0051(8)
S1 0.0223(3) 0.0197(3) 0.0176(3) 0.0028(3) -0.0005(3) -0.0022(3)

loop_
_atom_type_symbol
_atom_type_description
_atom_type_scat_dispersion_real
_atom_type_scat_dispersion_imag
_atom_type_scat_source
C C 0.0033 0.0016 'International Tables Vol C Tables 4.2.6.8 and 6.1.1.4'
H H 0.0000 0.0000 'International Tables Vol C Tables 4.2.6.8 and 6.1.1.4'
N N 0.0061 0.0033 'International Tables Vol C Tables 4.2.6.8 and 6.1.1.4'
O O 0.0106 0.0060 'International Tables Vol C Tables 4.2.6.8 and 6.1.1.4'
S S 0.1246 0.1234 'International Tables Vol C Tables 4.2.6.8 and 6.1.1.4'

loop_
_geom_angle_atom_site_label_1
_geom_angle_atom_site_label_2
_geom_angle_atom_site_label_3
_geom_angle
C6 C1 C2 120.4(3)
C6 C1 H1 119.8
C2 C1 H1 119.8
C3 C2 C1 120.1(3)
C3 C2 H2 120.0
C1 C2 H2 120.0
C4 C3 C2 119.8(3)
C4 C3 H3 120.1
C2 C3 H3 120.1
C3 C4 C5 120.7(3)
C3 C4 H4 119.7
C5 C4 H4 119.7
C6 C5 C4 120.0(3)
C6 C5 H5 120.0
C4 C5 H5 120.0
C5 C6 C1 119.1(3)
C5 C6 C7 119.3(2)
C1 C6 C7 121.5(3)
N1 C7 C6 112.1(2)
N1 C7 C8 107.2(2)
C6 C7 C8 109.8(2)
N1 C7 H7 109.2
C6 C7 H7 109.2
C8 C7 H7 109.2
N2 C8 C7 112.1(2)
N2 C8 H8A 109.2
C7 C8 H8A 109.2
N2 C8 H8B 109.2
C7 C8 H8B 109.2
H8A C8 H8B 107.9
C14 C9 C10 120.5(3)
C14 C9 N2 120.4(2)
C10 C9 N2 119.0(2)
N1 C10 C9 122.1(3)
N1 C10 C11 120.0(2)
C9 C10 C11 117.8(3)
C12 C11 C10 121.3(3)
C12 C11 H11 119.3
C10 C11 H11 119.3
C11 C12 C13 120.9(3)
C11 C12 H12 119.6
C13 C12 H12 119.6
C12 C13 C14 118.9(3)
C12 C13 H13 120.6
C14 C13 H13 120.6
C13 C14 C9 120.5(3)
C13 C14 H14 119.7
C9 C14 H14 119.7
C17 C16 CX15 119.2(3)
C17 C16 H16 120.4
CX15 C16 H16 120.4
C16 C17 C18 121.0(3)
C16 C17 H17 119.5
C18 C17 H17 119.5
C17 C18 C19 119.0(3)
C17 C18 C21 120.6(3)
C19 C18 C21 120.4(3)
C20 C19 C18 121.0(3)
C20 C19 H19 119.5
C18 C19 H19 119.5
C19 C20 CX15 119.1(3)
C19 C20 H20 120.5
CX15 C20 H20 120.5
C18 C21 H21A 109.5
C18 C21 H21B 109.5
H21A C21 H21B 109.5
C18 C21 H21C 109.5
H21A C21 H21C 109.5
H21B C21 H21C 109.5
C20 CX15 C16 120.7(3)
C20 CX15 S1 120.8(2)
C16 CX15 S1 118.4(2)
C10 N1 C7 120.4(2)
C10 N1 H1N1 119(3)
C7 N1 H1N1 116(3)
C9 N2 C8 114.2(2)
C9 N2 S1 119.15(18)
C8 N2 S1 115.73(17)
O2 S1 O1 118.99(12)
O2 S1 N2 107.01(12)
O1 S1 N2 105.77(12)
O2 S1 CX15 108.70(12)
O1 S1 CX15 108.97(12)
N2 S1 CX15 106.72(12)

loop_
_geom_bond_atom_site_label_1
_geom_bond_atom_site_label_2
_geom_bond_distance
C1 C6 1.388(4)
C1 C2 1.394(4)
C1 H1 0.9300
C2 C3 1.381(5)
C2 H2 0.9300
C3 C4 1.368(4)
C3 H3 0.9300
C4 C5 1.397(4)
C4 H4 0.9300
C5 C6 1.386(4)
C5 H5 0.9300
C6 C7 1.512(4)
C7 N1 1.447(4)
C7 C8 1.533(4)
C7 H7 0.9800
C8 N2 1.480(3)
C8 H8A 0.9700
C8 H8B 0.9700
C9 C14 1.396(4)
C9 C10 1.396(4)
C9 N2 1.440(3)
C10 N1 1.377(4)
C10 C11 1.407(4)
C11 C12 1.369(4)
C11 H11 0.9300
C12 C13 1.387(4)
C12 H12 0.9300
C13 C14 1.393(4)
C13 H13 0.9300
C14 H14 0.9300
C16 C17 1.384(4)
C16 CX15 1.394(4)
C16 H16 0.9300
C17 C18 1.387(4)
C17 H17 0.9300
C18 C19 1.390(4)
C18 C21 1.509(4)
C19 C20 1.386(4)
C19 H19 0.9300
C20 CX15 1.388(4)
C20 H20 0.9300
C21 H21A 0.9600
C21 H21B 0.9600
C21 H21C 0.9600
CX15 S1 1.756(3)
N1 H1N1 0.77(4)
N2 S1 1.659(2)
O1 S1 1.436(2)
O2 S1 1.4286(19)

loop_
_geom_torsion_atom_site_label_1
_geom_torsion_atom_site_label_2
_geom_torsion_atom_site_label_3
_geom_torsion_atom_site_label_4
_geom_torsion
C6 C1 C2 C3 -0.1(4)
C1 C2 C3 C4 0.1(4)
C2 C3 C4 C5 0.1(4)
C3 C4 C5 C6 -0.2(4)
C4 C5 C6 C1 0.2(4)
C4 C5 C6 C7 -177.5(2)
C2 C1 C6 C5 0.0(4)
C2 C1 C6 C7 177.6(3)
C5 C6 C7 N1 -140.6(3)
C1 C6 C7 N1 41.8(4)
C5 C6 C7 C8 100.4(3)
C1 C6 C7 C8 -77.3(3)
N1 C7 C8 N2 55.8(3)
C6 C7 C8 N2 177.8(2)
C14 C9 C10 N1 173.5(2)
N2 C9 C10 N1 -3.5(4)
C14 C9 C10 C11 -2.5(4)
N2 C9 C10 C11 -179.5(2)
N1 C10 C11 C12 -175.8(3)
C9 C10 C11 C12 0.2(4)
C10 C11 C12 C13 1.4(4)
C11 C12 C13 C14 -0.8(4)
C12 C13 C14 C9 -1.5(4)
C10 C9 C14 C13 3.1(4)
N2 C9 C14 C13 -179.9(2)
CX15 C16 C17 C18 0.5(4)
C16 C17 C18 C19 -0.2(4)
C16 C17 C18 C21 -178.5(3)
C17 C18 C19 C20 0.1(4)
C21 C18 C19 C20 178.4(3)
C18 C19 C20 CX15 -0.3(4)
C19 C20 CX15 C16 0.6(4)
C19 C20 CX15 S1 -174.5(2)
C17 C16 CX15 C20 -0.7(4)
C17 C16 CX15 S1 174.5(2)
C9 C10 N1 C7 15.3(4)
C11 C10 N1 C7 -168.9(3)
C6 C7 N1 C10 -160.7(2)
C8 C7 N1 C10 -40.2(3)
C14 C9 N2 C8 -156.2(2)
C10 C9 N2 C8 20.8(3)
C14 C9 N2 S1 61.2(3)
C10 C9 N2 S1 -121.9(2)
C7 C8 N2 C9 -47.8(3)
C7 C8 N2 S1 96.2(2)
C9 N2 S1 O2 -45.0(2)
C8 N2 S1 O2 172.88(17)
C9 N2 S1 O1 -172.84(18)
C8 N2 S1 O1 45.1(2)
C9 N2 S1 CX15 71.2(2)
C8 N2 S1 CX15 -70.9(2)
C20 CX15 S1 O2 -139.5(2)
C16 CX15 S1 O2 45.2(2)
C20 CX15 S1 O1 -8.4(3)
C16 CX15 S1 O1 176.3(2)
C20 CX15 S1 N2 105.4(2)
C16 CX15 S1 N2 -69.9(2)
